data_7100157
loop_
_publ_author_name
'T. C. W. Mak'
'Xu-Dong Chen'

_publ_section_title
;
Order of coordinating ability of polyatomic monoanions
established from their interaction with a disilver(I) metallacyclophane
skeleton
;
_journal_name_full 'Chemical Communications'
_journal_paper_doi 10.1039/b505919d
_journal_year 2005
_chemical_formula_sum 'C12 H9 Ag N2 O3'
_chemical_formula_weight 337.08
_space_group_IT_number 61
_symmetry_cell_setting orthorhombic
_symmetry_space_group_name_Hall '-P 2ac 2ab'
_symmetry_space_group_name_H-M 'P b c a'
_cell_angle_alpha 90.00
_cell_angle_beta 90.00
_cell_angle_gamma 90.00
_cell_formula_units_Z 8
_cell_length_a 7.0155(3)
_cell_length_b 15.5043(7)
_cell_length_c 21.0588(10)
_cell_measurement_temperature 293(2)
_cell_volume 2290.57(18)
_diffrn_ambient_temperature 293(2)
_exptl_crystal_density_diffrn 1.955
_cod_depositor_comments
;
The following automatic conversions were performed:
'_symmetry_cell_setting' value 'Orthorhombic' changed to 'orthorhombic'
according to '/home/saulius/struct/CIF-dictionaries/cif_core.dic'
dictionary named 'cif_core.dic' version 2.4.1 from 2010-06-29.

Automatic conversion script
Id: cif_fix_enum 1527 2010-12-29 10:47:43Z saulius 
;
_cod_database_code 7100157

loop_
_symmetry_equiv_pos_as_xyz
'x, y, z'
'-x+1/2, -y, z+1/2'
'-x, y+1/2, -z+1/2'
'x+1/2, -y+1/2, -z'
'-x, -y, -z'
'x-1/2, y, -z-1/2'
'x, -y-1/2, z-1/2'
'-x-1/2, y-1/2, z'

loop_
_atom_site_label
_atom_site_type_symbol
_atom_site_fract_x
_atom_site_fract_y
_atom_site_fract_z
_atom_site_U_iso_or_equiv
_atom_site_adp_type
_atom_site_occupancy
_atom_site_symmetry_multiplicity
_atom_site_calc_flag
_atom_site_refinement_flags
_atom_site_disorder_assembly
_atom_site_disorder_group
Ag1 Ag 0.37526(4) 0.330687(13) 0.452523(9) 0.03871(9) Uani 1 1 d . . .
N1 N 0.4949(3) 0.29050(13) 0.35275(10) 0.0322(4) Uani 1 1 d . . .
N2 N 0.5539(4) 0.58918(14) 0.45848(10) 0.0347(5) Uani 1 1 d . . .
C1 C 0.5490(4) 0.20749(18) 0.34816(14) 0.0414(6) Uani 1 1 d . . .
H1A H 0.5708 0.1766 0.3853 0.050 Uiso 1 1 calc R . .
C2 C 0.5735(5) 0.16591(18) 0.29052(17) 0.0470(7) Uani 1 1 d . . .
H2A H 0.6086 0.1081 0.2892 0.056 Uiso 1 1 calc R . .
C3 C 0.5453(4) 0.2111(2) 0.23556(15) 0.0459(7) Uani 1 1 d . . .
H3A H 0.5625 0.1845 0.1964 0.055 Uiso 1 1 calc R . .
C4 C 0.4911(4) 0.29660(19) 0.23888(13) 0.0389(6) Uani 1 1 d . . .
H4A H 0.4712 0.3286 0.2021 0.047 Uiso 1 1 calc R . .
C5 C 0.4671(4) 0.33354(15) 0.29834(12) 0.0306(5) Uani 1 1 d . . .
C6 C 0.4016(4) 0.42557(16) 0.30258(12) 0.0331(5) Uani 1 1 d . . .
C7 C 0.6809(4) 0.53418(17) 0.43365(13) 0.0335(5) Uani 1 1 d . . .
H7A H 0.8034 0.5334 0.4505 0.040 Uiso 1 1 calc R . .
C8 C 0.6390(4) 0.47858(16) 0.38432(12) 0.0318(5) Uani 1 1 d . . .
H8A H 0.7311 0.4411 0.3686 0.038 Uiso 1 1 calc R . .
C9 C 0.4571(4) 0.47968(15) 0.35864(11) 0.0296(5) Uani 1 1 d . . .
C10 C 0.3250(4) 0.53746(18) 0.38336(13) 0.0364(6) Uani 1 1 d . . .
H10A H 0.2022 0.5403 0.3669 0.044 Uiso 1 1 calc R . .
C11 C 0.3790(4) 0.59053(17) 0.43271(14) 0.0385(6) Uani 1 1 d . . .
H11A H 0.2900 0.6291 0.4489 0.046 Uiso 1 1 calc R . .
O1 O 0.3049(4) 0.45667(13) 0.26071(10) 0.0510(5) Uani 1 1 d . . .
C12 C 0.4652(5) 0.1757(2) 0.55199(14) 0.0428(7) Uani 1 1 d . . .
O2 O 0.5339(4) 0.20161(16) 0.50183(11) 0.0579(6) Uani 1 1 d . . .
O3 O 0.5500(4) 0.1384(2) 0.59503(12) 0.0731(8) Uani 1 1 d . . .
H12A H 0.322(6) 0.185(2) 0.562(2) 0.061(11) Uiso 1 1 d . . .

loop_
_atom_site_aniso_label
_atom_site_aniso_U_11
_atom_site_aniso_U_22
_atom_site_aniso_U_33
_atom_site_aniso_U_23
_atom_site_aniso_U_13
_atom_site_aniso_U_12
Ag1 0.04926(14) 0.03876(13) 0.02812(12) -0.00496(8) 0.00175(8) -0.00027(9)
N1 0.0414(11) 0.0269(10) 0.0283(10) -0.0014(8) 0.0027(9) 0.0005(9)
N2 0.0460(12) 0.0296(10) 0.0284(11) -0.0021(8) 0.0019(9) -0.0034(10)
C1 0.0503(16) 0.0306(13) 0.0432(16) 0.0013(11) 0.0068(13) 0.0038(12)
C2 0.0519(17) 0.0334(14) 0.0556(19) -0.0128(13) 0.0097(15) 0.0005(12)
C3 0.0447(16) 0.0499(17) 0.0432(16) -0.0219(14) 0.0077(14) -0.0048(14)
C4 0.0429(14) 0.0466(15) 0.0271(12) -0.0065(11) 0.0001(12) -0.0061(12)
C5 0.0351(13) 0.0301(12) 0.0266(12) -0.0027(9) -0.0017(10) -0.0046(10)
C6 0.0436(14) 0.0299(12) 0.0257(12) 0.0016(9) -0.0052(10) -0.0027(11)
C7 0.0367(12) 0.0354(13) 0.0284(12) -0.0022(10) -0.0027(10) -0.0053(11)
C8 0.0358(13) 0.0310(12) 0.0287(12) -0.0022(9) 0.0022(10) 0.0015(10)
C9 0.0412(13) 0.0240(11) 0.0236(11) 0.0023(8) -0.0027(10) -0.0020(10)
C10 0.0383(13) 0.0353(13) 0.0356(14) 0.0017(10) -0.0071(11) 0.0032(11)
C11 0.0472(15) 0.0321(13) 0.0361(14) -0.0030(10) 0.0037(12) 0.0069(12)
O1 0.0753(14) 0.0397(11) 0.0380(11) 0.0028(9) -0.0247(11) 0.0020(11)
C12 0.0438(17) 0.0472(17) 0.0375(16) -0.0006(12) 0.0013(13) -0.0021(13)
O2 0.0615(15) 0.0631(14) 0.0490(13) 0.0198(11) 0.0177(11) 0.0159(12)
O3 0.0633(16) 0.117(2) 0.0391(13) 0.0190(14) -0.0028(12) 0.0125(17)

loop_
_geom_bond_atom_site_label_1
_geom_bond_atom_site_label_2
_geom_bond_distance
_geom_bond_site_symmetry_2
_geom_bond_publ_flag
Ag1 N2 2.303(2) 5_666 ?
Ag1 N1 2.347(2) . ?
Ag1 O2 2.514(2) . ?
Ag1 O3 2.538(3) 4_456 ?
N1 C5 1.340(3) . ?
N1 C1 1.345(3) . ?
N2 C7 1.339(4) . ?
N2 C11 1.341(4) . ?
N2 Ag1 2.303(2) 5_666 ?
C1 C2 1.385(4) . ?
C2 C3 1.367(5) . ?
C3 C4 1.381(4) . ?
C4 C5 1.387(4) . ?
C5 C6 1.502(3) . ?
C6 O1 1.213(3) . ?
C6 C9 1.500(3) . ?
C7 C8 1.381(4) . ?
C8 C9 1.386(4) . ?
C9 C10 1.390(4) . ?
C10 C11 1.379(4) . ?
C12 O2 1.228(4) . ?
C12 O3 1.229(4) . ?
O3 Ag1 2.538(3) 4_556 ?
